data_7055261
loop_
_publ_author_name
'Zhu, Yan-Yu'
'Wang, Mei-Ling'
'Ma, Ming-Xue'
'Sun, Zhen-Gang'
'Jiao, Cheng-Qi'
'Ma, Chao'
'Li, Huan-Yu'

_publ_section_title
;
 Transition metal phosphonates with supramolecular structures: syntheses,
 structures, surface photovoltage and luminescence properties
;
_journal_issue 1
_journal_name_full 'New J. Chem.'
_journal_page_first 578
_journal_paper_doi 10.1039/C5NJ02417J
_journal_volume 40
_journal_year 2016
_chemical_formula_sum 'C48 H40 Cu2 N4 O12 P4'
_chemical_formula_weight 1115.80
_space_group_crystal_system triclinic
_space_group_IT_number 2
_space_group_name_Hall '-P 1'
_space_group_name_H-M_alt 'P -1'
_symmetry_space_group_name_Hall '-P 1'
_symmetry_space_group_name_H-M 'P -1'
_atom_sites_solution_hydrogens geom
_audit_creation_method SHELXL-2014/7
_audit_update_record
;
2015-10-30 deposited with the CCDC.
2015-11-12 downloaded from the CCDC.
;
_cell_angle_alpha 107.833(2)
_cell_angle_beta 93.586(2)
_cell_angle_gamma 92.363(2)
_cell_formula_units_Z 2
_cell_length_a 12.1430(13)
_cell_length_b 14.0076(14)
_cell_length_c 14.3167(14)
_cell_measurement_reflns_used 3598
_cell_measurement_temperature 298(2)
_cell_measurement_theta_max 26.60
_cell_measurement_theta_min 2.20
_cell_volume 2309.0(4)
_computing_cell_refinement 'Bruker SMART'
_computing_data_collection 'Bruker SMART'
_computing_data_reduction 'Bruker SAINT'
_computing_molecular_graphics 'Bruker SHELXTL'
_computing_publication_material 'Bruker SHELXTL'
_computing_structure_refinement 'SHELXL-2014/7 (Sheldrick, 2014)'
_computing_structure_solution 'SHELXL-2014/7 (Sheldrick, 2014)'
_diffrn_ambient_temperature 298(2)
_diffrn_measured_fraction_theta_full 0.989
_diffrn_measured_fraction_theta_max 0.980
_diffrn_measurement_device_type 'CCD area detector'
_diffrn_measurement_method 'phi and omega scans'
_diffrn_radiation_type MoK\a
_diffrn_radiation_wavelength 0.71073
_diffrn_reflns_av_R_equivalents 0.0245
_diffrn_reflns_av_unetI/netI 0.0586
_diffrn_reflns_laue_measured_fraction_full 0.989
_diffrn_reflns_laue_measured_fraction_max 0.980
_diffrn_reflns_limit_h_max 15
_diffrn_reflns_limit_h_min -13
_diffrn_reflns_limit_k_max 13
_diffrn_reflns_limit_k_min -17
_diffrn_reflns_limit_l_max 17
_diffrn_reflns_limit_l_min -13
_diffrn_reflns_number 12935
_diffrn_reflns_point_group_measured_fraction_full 0.989
_diffrn_reflns_point_group_measured_fraction_max 0.980
_diffrn_reflns_theta_full 25.242
_diffrn_reflns_theta_max 26.499
_diffrn_reflns_theta_min 1.499
_diffrn_source 'fine-focus sealed tube'
_exptl_absorpt_coefficient_mu 1.130
_exptl_absorpt_correction_type none
_exptl_crystal_colour blue
_exptl_crystal_density_diffrn 1.605
_exptl_crystal_density_method 'not measured'
_exptl_crystal_description block
_exptl_crystal_F_000 1140
_exptl_crystal_size_max 0.260
_exptl_crystal_size_mid 0.140
_exptl_crystal_size_min 0.110
_refine_diff_density_max 1.248
_refine_diff_density_min -0.524
_refine_diff_density_rms 0.086
_refine_ls_extinction_method none
_refine_ls_goodness_of_fit_ref 1.016
_refine_ls_hydrogen_treatment constr
_refine_ls_matrix_type full
_refine_ls_number_parameters 674
_refine_ls_number_reflns 9382
_refine_ls_number_restraints 0
_refine_ls_restrained_S_all 1.016
_refine_ls_R_factor_all 0.0761
_refine_ls_R_factor_gt 0.0475
_refine_ls_shift/su_max 0.000
_refine_ls_shift/su_mean 0.000
_refine_ls_structure_factor_coef Fsqd
_refine_ls_weighting_details 'w=1/[\s^2^(Fo^2^)+(0.0757P)^2^+0.5197P] where P=(Fo^2^+2Fc^2^)/3'
_refine_ls_weighting_scheme calc
_refine_ls_wR_factor_gt 0.1204
_refine_ls_wR_factor_ref 0.1390
_reflns_Friedel_coverage 0.000
_reflns_number_gt 6651
_reflns_number_total 9382
_reflns_threshold_expression 'I > 2\s(I)'
_cod_data_source_file c5nj02417j2.cif
_cod_data_source_block szg225
_cod_database_code 7055261
_audit_block_doi 10.5517/cc140g6t
_shelx_shelxl_version_number 2014/7
_shelx_space_group_comment
;
The symmetry employed for this shelxl refinement is uniquely defined
by the following loop, which should always be used as a source of
symmetry information in preference to the above space-group names.
They are only intended as comments.
;
_shelx_estimated_absorpt_t_min 0.758
_shelx_estimated_absorpt_t_max 0.886

loop_
_space_group_symop_operation_xyz
'x, y, z'
'-x, -y, -z'

loop_
_atom_site_label
_atom_site_type_symbol
_atom_site_fract_x
_atom_site_fract_y
_atom_site_fract_z
_atom_site_U_iso_or_equiv
_atom_site_adp_type
_atom_site_occupancy
_atom_site_site_symmetry_order
_atom_site_calc_flag
_atom_site_refinement_flags_posn
_atom_site_refinement_flags_adp
_atom_site_refinement_flags_occupancy
_atom_site_disorder_assembly
_atom_site_disorder_group
Cu1 Cu 0.30371(4) 0.30937(3) 0.34027(3) 0.03053(13) Uani 1 1 d . . . . .
Cu2 Cu 0.13148(3) 0.14785(3) 0.19427(3) 0.02894(13) Uani 1 1 d . . . . .
P1 P 0.29420(8) 0.05293(7) 0.31648(7) 0.0302(2) Uani 1 1 d . . . . .
P2 P 0.36096(8) 0.19234(8) 0.12955(7) 0.0326(2) Uani 1 1 d . . . . .
P3 P 0.11509(8) 0.41186(7) 0.25615(7) 0.0308(2) Uani 1 1 d . . . . .
P4 P 0.8308(4) 0.2950(4) 0.7390(11) 0.0510(18) Uani 0.60(3) 1 d . . P A 1
P4' P 0.8458(7) 0.2803(6) 0.6938(12) 0.041(2) Uani 0.40(3) 1 d . . P A 2
O1 O 0.23896(19) 0.14537(17) 0.30284(17) 0.0297(5) Uani 1 1 d . . . . .
O2 O 0.3689(2) 0.00596(19) 0.23829(19) 0.0399(6) Uani 1 1 d . . . . .
O3 O 0.1990(2) -0.0200(2) 0.3247(2) 0.0469(7) Uani 1 1 d . . . . .
H3 H 0.2170 -0.0780 0.3034 0.056 Uiso 1 1 calc R U . . .
O4 O 0.3780(2) 0.2806(2) 0.22221(18) 0.0432(7) Uani 1 1 d . . . . .
O5 O 0.4368(2) 0.1069(2) 0.1335(2) 0.0496(8) Uani 1 1 d . . . . .
H5 H 0.4152 0.0801 0.1731 0.060 Uiso 1 1 calc R U . . .
O6 O 0.2418(2) 0.15230(19) 0.10357(18) 0.0347(6) Uani 1 1 d . . . . .
O7 O 0.1557(2) 0.31714(17) 0.27529(18) 0.0322(6) Uani 1 1 d . . . . .
O8 O 0.1848(3) 0.4451(2) 0.1860(2) 0.0555(8) Uani 1 1 d . . . . .
O9 O 0.1091(2) 0.4943(2) 0.3532(2) 0.0476(7) Uani 1 1 d . . . . .
O10 O 0.7921(11) 0.3823(11) 0.8168(11) 0.058(3) Uani 0.60(3) 1 d . . P A 1
H10 H 0.7993 0.4332 0.8003 0.070 Uiso 0.60(3) 1 calc R U P A 1
O10' O 0.7833(16) 0.3540(15) 0.7725(16) 0.052(4) Uani 0.40(3) 1 d . . P A 2
H10' H 0.8276 0.3885 0.8167 0.062 Uiso 0.40(3) 1 calc R U P A 2
O11 O 0.8378(13) 0.3178(10) 0.6394(10) 0.056(3) Uani 0.60(3) 1 d . . P A 1
H11 H 0.8627 0.3758 0.6501 0.068 Uiso 0.60(3) 1 calc R U P A 1
O11' O 0.8718(16) 0.3252(14) 0.6135(15) 0.044(3) Uani 0.40(3) 1 d . . P A 2
H11' H 0.9186 0.2931 0.5805 0.053 Uiso 0.40(3) 1 calc R U P A 2
O12 O 0.7599(7) 0.2005(7) 0.7213(17) 0.084(5) Uani 0.60(3) 1 d . . P A 1
O12' O 0.7829(12) 0.1790(9) 0.6516(18) 0.061(5) Uani 0.40(3) 1 d . . P A 2
N1 N 0.4516(2) 0.3435(2) 0.4186(2) 0.0328(7) Uani 1 1 d . . . . .
N2 N 0.2512(3) 0.3516(2) 0.4756(2) 0.0355(7) Uani 1 1 d . . . . .
N3 N 0.0118(2) 0.1267(2) 0.0860(2) 0.0289(7) Uani 1 1 d . . . . .
N4 N 0.0012(2) 0.1244(2) 0.2681(2) 0.0320(7) Uani 1 1 d . . . . .
C1 C 0.3735(3) 0.0962(3) 0.4333(3) 0.0299(8) Uani 1 1 d . . . . .
C2 C 0.4875(3) 0.1061(3) 0.4367(3) 0.0410(10) Uani 1 1 d . . . . .
H2 H 0.5219 0.0894 0.3781 0.049 Uiso 1 1 calc R U . . .
C3 C 0.5516(4) 0.1402(3) 0.5249(3) 0.0502(11) Uani 1 1 d . . . . .
H3A H 0.6282 0.1463 0.5253 0.060 Uiso 1 1 calc R U . . .
C4 C 0.5020(4) 0.1650(3) 0.6121(3) 0.0506(11) Uani 1 1 d . . . . .
H4 H 0.5446 0.1877 0.6718 0.061 Uiso 1 1 calc R U . . .
C5 C 0.3888(4) 0.1560(4) 0.6100(3) 0.0559(12) Uani 1 1 d . . . . .
H5A H 0.3548 0.1731 0.6688 0.067 Uiso 1 1 calc R U . . .
C6 C 0.3246(4) 0.1218(3) 0.5215(3) 0.0461(10) Uani 1 1 d . . . . .
H6 H 0.2480 0.1161 0.5214 0.055 Uiso 1 1 calc R U . . .
C7 C 0.4140(3) 0.2342(3) 0.0337(3) 0.0346(9) Uani 1 1 d . . . . .
C8 C 0.4729(3) 0.1727(3) -0.0386(3) 0.0416(10) Uani 1 1 d . . . . .
H8 H 0.4813 0.1064 -0.0403 0.050 Uiso 1 1 calc R U . . .
C9 C 0.5194(4) 0.2087(4) -0.1082(3) 0.0573(13) Uani 1 1 d . . . . .
H9 H 0.5603 0.1674 -0.1555 0.069 Uiso 1 1 calc R U . . .
C10 C 0.5047(4) 0.3059(4) -0.1069(3) 0.0598(13) Uani 1 1 d . . . . .
H10A H 0.5363 0.3307 -0.1530 0.072 Uiso 1 1 calc R U . . .
C11 C 0.4433(4) 0.3666(4) -0.0376(3) 0.0575(13) Uani 1 1 d . . . . .
H11A H 0.4315 0.4315 -0.0385 0.069 Uiso 1 1 calc R U . . .
C12 C 0.3986(4) 0.3314(3) 0.0339(3) 0.0450(10) Uani 1 1 d . . . . .
H12 H 0.3586 0.3732 0.0815 0.054 Uiso 1 1 calc R U . . .
C13 C -0.0239(3) 0.3818(3) 0.1989(3) 0.0371(9) Uani 1 1 d . . . . .
C14 C -0.1087(4) 0.3567(3) 0.2484(4) 0.0522(12) Uani 1 1 d . . . . .
H14 H -0.0935 0.3529 0.3117 0.063 Uiso 1 1 calc R U . . .
C15 C -0.2160(4) 0.3369(4) 0.2056(5) 0.0731(17) Uani 1 1 d . . . . .
H15 H -0.2719 0.3193 0.2400 0.088 Uiso 1 1 calc R U . . .
C16 C -0.2404(5) 0.3430(4) 0.1133(5) 0.081(2) Uani 1 1 d . . . . .
H16 H -0.3127 0.3303 0.0851 0.097 Uiso 1 1 calc R U . . .
C17 C -0.1585(6) 0.3678(5) 0.0628(4) 0.0803(18) Uani 1 1 d . . . . .
H17 H -0.1748 0.3721 -0.0001 0.096 Uiso 1 1 calc R U . . .
C18 C -0.0497(4) 0.3868(4) 0.1053(4) 0.0582(12) Uani 1 1 d . . . . .
H18 H 0.0060 0.4031 0.0701 0.070 Uiso 1 1 calc R U . . .
C19 C 0.9723(4) 0.2684(4) 0.7653(4) 0.0533(12) Uani 1 1 d . . . . .
C20 C 1.0263(4) 0.1848(4) 0.7155(4) 0.0556(12) Uani 1 1 d . . . . .
H20 H 0.9914 0.1392 0.6587 0.067 Uiso 1 1 calc R U . . .
C21 C 1.1300(4) 0.1678(4) 0.7480(4) 0.0630(13) Uani 1 1 d . . . . .
H21 H 1.1647 0.1111 0.7136 0.076 Uiso 1 1 calc R U . . .
C22 C 1.1827(4) 0.2346(5) 0.8316(4) 0.0664(15) Uani 1 1 d . . . . .
H22 H 1.2530 0.2230 0.8537 0.080 Uiso 1 1 calc R U . . .
C23 C 1.1323(4) 0.3178(5) 0.8824(4) 0.0682(15) Uani 1 1 d . . . . .
H23 H 1.1676 0.3629 0.9393 0.082 Uiso 1 1 calc R U . . .
C24 C 1.0277(4) 0.3343(4) 0.8484(4) 0.0623(13) Uani 1 1 d . . . . .
H24 H 0.9939 0.3917 0.8827 0.075 Uiso 1 1 calc R U . . .
C25 C 0.1483(4) 0.3519(3) 0.5018(3) 0.0500(11) Uani 1 1 d . . . . .
H25 H 0.0899 0.3346 0.4533 0.060 Uiso 1 1 calc R U . . .
C26 C 0.1258(5) 0.3776(4) 0.6007(4) 0.0640(14) Uani 1 1 d . . . . .
H26 H 0.0531 0.3736 0.6168 0.077 Uiso 1 1 calc R U . . .
C27 C 0.2078(5) 0.4079(4) 0.6726(4) 0.0632(14) Uani 1 1 d . . . . .
H27 H 0.1918 0.4258 0.7382 0.076 Uiso 1 1 calc R U . . .
C28 C 0.3178(4) 0.4123(3) 0.6484(3) 0.0479(11) Uani 1 1 d . . . . .
C29 C 0.3340(3) 0.3803(3) 0.5479(3) 0.0356(9) Uani 1 1 d . . . . .
C30 C 0.4425(3) 0.3782(3) 0.5169(3) 0.0373(9) Uani 1 1 d . . . . .
C31 C 0.4121(6) 0.4462(4) 0.7173(3) 0.0659(15) Uani 1 1 d . . . . .
H31 H 0.4022 0.4690 0.7842 0.079 Uiso 1 1 calc R U . . .
C32 C 0.5138(5) 0.4460(4) 0.6880(4) 0.0682(15) Uani 1 1 d . . . . .
H32 H 0.5732 0.4687 0.7351 0.082 Uiso 1 1 calc R U . . .
C33 C 0.5348(4) 0.4117(3) 0.5861(3) 0.0500(11) Uani 1 1 d . . . . .
C34 C 0.6379(4) 0.4071(4) 0.5498(4) 0.0631(14) Uani 1 1 d . . . . .
H34 H 0.7012 0.4288 0.5926 0.076 Uiso 1 1 calc R U . . .
C35 C 0.6459(4) 0.3705(4) 0.4513(4) 0.0627(14) Uani 1 1 d . . . . .
H35 H 0.7153 0.3662 0.4267 0.075 Uiso 1 1 calc R U . . .
C36 C 0.5515(3) 0.3394(3) 0.3862(3) 0.0473(11) Uani 1 1 d . . . . .
H36 H 0.5590 0.3154 0.3189 0.057 Uiso 1 1 calc R U . . .
C37 C 0.0203(3) 0.1281(3) -0.0057(3) 0.0374(9) Uani 1 1 d . . . . .
H37 H 0.0897 0.1403 -0.0253 0.045 Uiso 1 1 calc R U . . .
C38 C -0.0721(4) 0.1118(3) -0.0739(3) 0.0427(10) Uani 1 1 d . . . . .
H38 H -0.0637 0.1136 -0.1375 0.051 Uiso 1 1 calc R U . . .
C39 C -0.1750(4) 0.0931(3) -0.0462(3) 0.0470(11) Uani 1 1 d . . . . .
H39 H -0.2367 0.0818 -0.0909 0.056 Uiso 1 1 calc R U . . .
C40 C -0.1860(3) 0.0913(3) 0.0497(3) 0.0392(9) Uani 1 1 d . . . . .
C41 C -0.0905(3) 0.1081(3) 0.1128(3) 0.0326(8) Uani 1 1 d . . . . .
C42 C -0.0954(3) 0.1089(3) 0.2120(3) 0.0348(9) Uani 1 1 d . . . . .
C43 C -0.1980(3) 0.0948(3) 0.2484(3) 0.0474(11) Uani 1 1 d . . . . .
C44 C -0.2954(4) 0.0754(4) 0.1800(4) 0.0604(13) Uani 1 1 d . . . . .
H44 H -0.3639 0.0641 0.2017 0.073 Uiso 1 1 calc R U . . .
C45 C -0.2893(3) 0.0734(4) 0.0876(4) 0.0558(12) Uani 1 1 d . . . . .
H45 H -0.3537 0.0602 0.0458 0.067 Uiso 1 1 calc R U . . .
C46 C -0.1969(4) 0.1019(4) 0.3477(4) 0.0613(13) Uani 1 1 d . . . . .
H46 H -0.2629 0.0952 0.3754 0.074 Uiso 1 1 calc R U . . .
C47 C -0.0996(4) 0.1187(4) 0.4038(3) 0.0604(13) Uani 1 1 d . . . . .
H47 H -0.0987 0.1235 0.4701 0.073 Uiso 1 1 calc R U . . .
C48 C -0.0008(3) 0.1286(3) 0.3615(3) 0.0450(10) Uani 1 1 d . . . . .
H48 H 0.0656 0.1385 0.4003 0.054 Uiso 1 1 calc R U . . .

loop_
_atom_site_aniso_label
_atom_site_aniso_U_11
_atom_site_aniso_U_22
_atom_site_aniso_U_33
_atom_site_aniso_U_23
_atom_site_aniso_U_13
_atom_site_aniso_U_12
Cu1 0.0269(2) 0.0342(3) 0.0272(2) 0.00542(19) 0.00002(18) -0.00218(18)
Cu2 0.0238(2) 0.0316(2) 0.0295(2) 0.00809(19) -0.00266(17) -0.00210(17)
P1 0.0312(5) 0.0258(5) 0.0329(5) 0.0099(4) -0.0046(4) -0.0007(4)
P2 0.0255(5) 0.0428(6) 0.0281(5) 0.0094(4) 0.0021(4) -0.0002(4)
P3 0.0294(5) 0.0261(5) 0.0361(5) 0.0090(4) 0.0007(4) 0.0016(4)
P4 0.0412(18) 0.0330(19) 0.083(5) 0.027(3) -0.008(2) -0.0038(13)
P4' 0.037(2) 0.032(2) 0.058(5) 0.022(3) -0.009(3) -0.0075(17)
O1 0.0282(13) 0.0271(13) 0.0322(13) 0.0090(11) -0.0075(10) -0.0003(10)
O2 0.0521(17) 0.0337(14) 0.0332(14) 0.0081(12) 0.0021(12) 0.0113(13)
O3 0.0424(17) 0.0319(15) 0.066(2) 0.0179(15) -0.0032(14) -0.0058(12)
O4 0.0357(15) 0.0579(18) 0.0283(14) 0.0036(13) 0.0049(11) -0.0125(13)
O5 0.0367(16) 0.070(2) 0.0548(19) 0.0338(16) 0.0153(14) 0.0180(15)
O6 0.0260(13) 0.0446(15) 0.0299(14) 0.0072(12) 0.0004(10) -0.0039(11)
O7 0.0293(13) 0.0274(13) 0.0399(15) 0.0117(11) -0.0026(11) 0.0004(10)
O8 0.0455(18) 0.063(2) 0.073(2) 0.0400(18) 0.0189(16) 0.0096(15)
O9 0.0473(18) 0.0325(15) 0.0513(18) -0.0032(13) -0.0023(14) 0.0033(13)
O10 0.061(5) 0.050(6) 0.075(8) 0.034(6) 0.014(6) 0.001(5)
O10' 0.049(6) 0.051(10) 0.062(10) 0.027(8) 0.012(8) -0.002(7)
O11 0.060(8) 0.051(5) 0.054(7) 0.012(4) -0.008(5) 0.010(5)
O11' 0.044(9) 0.040(5) 0.050(9) 0.018(6) 0.004(5) 0.002(5)
O12 0.048(4) 0.037(4) 0.165(14) 0.037(6) -0.020(6) -0.012(3)
O12' 0.041(6) 0.033(5) 0.108(13) 0.031(7) -0.037(7) -0.014(4)
N1 0.0304(17) 0.0330(17) 0.0345(17) 0.0107(14) -0.0016(13) 0.0002(13)
N2 0.0350(18) 0.0344(17) 0.0367(18) 0.0096(14) 0.0076(14) 0.0027(14)
N3 0.0286(16) 0.0237(15) 0.0300(16) 0.0033(12) -0.0019(12) -0.0024(12)
N4 0.0277(16) 0.0349(17) 0.0316(17) 0.0083(14) 0.0001(13) -0.0007(13)
C1 0.032(2) 0.0271(18) 0.0332(19) 0.0137(15) -0.0010(15) 0.0025(15)
C2 0.033(2) 0.054(3) 0.033(2) 0.0119(19) -0.0008(17) -0.0008(18)
C3 0.036(2) 0.061(3) 0.050(3) 0.015(2) -0.009(2) -0.001(2)
C4 0.055(3) 0.058(3) 0.035(2) 0.012(2) -0.010(2) 0.002(2)
C5 0.063(3) 0.076(3) 0.028(2) 0.014(2) 0.006(2) 0.010(3)
C6 0.038(2) 0.061(3) 0.040(2) 0.014(2) 0.0073(18) 0.005(2)
C7 0.0270(19) 0.047(2) 0.0284(19) 0.0097(17) 0.0002(15) -0.0019(16)
C8 0.044(2) 0.049(2) 0.034(2) 0.0158(19) 0.0082(18) 0.0067(19)
C9 0.055(3) 0.079(4) 0.043(3) 0.023(2) 0.017(2) 0.014(3)
C10 0.066(3) 0.076(4) 0.047(3) 0.033(3) 0.014(2) -0.004(3)
C11 0.075(4) 0.045(3) 0.055(3) 0.023(2) -0.001(3) -0.008(2)
C12 0.053(3) 0.042(2) 0.038(2) 0.0099(19) 0.0049(19) 0.000(2)
C13 0.036(2) 0.028(2) 0.042(2) 0.0038(17) -0.0035(17) 0.0094(16)
C14 0.037(2) 0.047(3) 0.063(3) 0.004(2) 0.002(2) 0.001(2)
C15 0.038(3) 0.059(3) 0.100(5) -0.009(3) 0.006(3) 0.001(2)
C16 0.050(3) 0.059(3) 0.104(5) -0.014(3) -0.027(3) 0.016(3)
C17 0.087(5) 0.080(4) 0.063(4) 0.012(3) -0.029(3) 0.017(3)
C18 0.056(3) 0.061(3) 0.054(3) 0.014(2) -0.008(2) 0.006(2)
C19 0.041(3) 0.051(3) 0.081(3) 0.044(3) -0.007(2) -0.010(2)
C20 0.048(3) 0.059(3) 0.063(3) 0.029(3) -0.008(2) -0.012(2)
C21 0.049(3) 0.068(3) 0.077(4) 0.030(3) 0.007(3) 0.002(3)
C22 0.039(3) 0.099(4) 0.072(4) 0.044(3) -0.005(2) 0.002(3)
C23 0.053(3) 0.091(4) 0.057(3) 0.025(3) -0.014(3) -0.012(3)
C24 0.053(3) 0.058(3) 0.076(4) 0.023(3) 0.002(3) -0.005(2)
C25 0.045(3) 0.054(3) 0.054(3) 0.017(2) 0.016(2) 0.003(2)
C26 0.067(4) 0.068(3) 0.062(3) 0.022(3) 0.033(3) 0.013(3)
C27 0.097(4) 0.057(3) 0.044(3) 0.022(2) 0.031(3) 0.021(3)
C28 0.081(3) 0.032(2) 0.032(2) 0.0112(18) 0.007(2) 0.010(2)
C29 0.049(2) 0.0264(19) 0.032(2) 0.0097(16) 0.0012(17) 0.0022(17)
C30 0.045(2) 0.031(2) 0.035(2) 0.0100(17) -0.0077(17) 0.0004(17)
C31 0.113(5) 0.053(3) 0.030(2) 0.012(2) -0.004(3) 0.013(3)
C32 0.095(4) 0.057(3) 0.042(3) 0.007(2) -0.030(3) 0.003(3)
C33 0.058(3) 0.039(2) 0.049(3) 0.015(2) -0.022(2) -0.002(2)
C34 0.047(3) 0.057(3) 0.080(4) 0.020(3) -0.031(3) -0.005(2)
C35 0.034(2) 0.071(3) 0.084(4) 0.026(3) -0.008(2) -0.003(2)
C36 0.035(2) 0.055(3) 0.054(3) 0.020(2) 0.0043(19) 0.0013(19)
C37 0.044(2) 0.032(2) 0.035(2) 0.0102(17) 0.0013(17) 0.0001(17)
C38 0.056(3) 0.036(2) 0.034(2) 0.0099(18) -0.0086(19) 0.0033(19)
C39 0.047(3) 0.044(2) 0.040(2) 0.0014(19) -0.0177(19) 0.004(2)
C40 0.031(2) 0.038(2) 0.042(2) 0.0042(18) -0.0090(17) -0.0008(17)
C41 0.029(2) 0.0251(18) 0.038(2) 0.0029(16) -0.0039(16) 0.0001(15)
C42 0.0274(19) 0.034(2) 0.038(2) 0.0048(17) -0.0005(16) 0.0018(15)
C43 0.032(2) 0.056(3) 0.051(3) 0.013(2) 0.0043(19) -0.0007(19)
C44 0.026(2) 0.080(4) 0.071(3) 0.017(3) 0.005(2) -0.003(2)
C45 0.026(2) 0.072(3) 0.061(3) 0.010(3) -0.008(2) -0.004(2)
C46 0.042(3) 0.084(4) 0.055(3) 0.016(3) 0.018(2) 0.001(2)
C47 0.057(3) 0.083(4) 0.040(3) 0.016(2) 0.014(2) -0.001(3)
C48 0.037(2) 0.058(3) 0.037(2) 0.011(2) 0.0009(18) -0.002(2)

loop_
_atom_type_symbol
_atom_type_description
_atom_type_scat_dispersion_real
_atom_type_scat_dispersion_imag
_atom_type_scat_source
C C 0.0033 0.0016 'International Tables Vol C Tables 4.2.6.8 and 6.1.1.4'
H H 0.0000 0.0000 'International Tables Vol C Tables 4.2.6.8 and 6.1.1.4'
N N 0.0061 0.0033 'International Tables Vol C Tables 4.2.6.8 and 6.1.1.4'
O O 0.0106 0.0060 'International Tables Vol C Tables 4.2.6.8 and 6.1.1.4'
P P 0.1023 0.0942 'International Tables Vol C Tables 4.2.6.8 and 6.1.1.4'
Cu Cu 0.3201 1.2651 'International Tables Vol C Tables 4.2.6.8 and 6.1.1.4'

loop_
_geom_angle_atom_site_label_1
_geom_angle_atom_site_label_2
_geom_angle_atom_site_label_3
_geom_angle
O4 Cu1 O7 94.86(11)
O4 Cu1 N2 169.93(12)
O7 Cu1 N2 93.74(12)
O4 Cu1 N1 89.17(12)
O7 Cu1 N1 164.00(11)
N2 Cu1 N1 81.15(13)
O4 Cu1 O1 91.51(10)
O7 Cu1 O1 80.50(9)
N2 Cu1 O1 95.07(11)
N1 Cu1 O1 114.93(10)
O6 Cu2 O1 95.13(10)
O6 Cu2 N3 90.11(11)
O1 Cu2 N3 169.69(11)
O6 Cu2 N4 169.66(11)
O1 Cu2 N4 92.27(11)
N3 Cu2 N4 81.50(12)
O6 Cu2 O7 93.21(10)
O1 Cu2 O7 80.64(9)
N3 Cu2 O7 107.98(10)
N4 Cu2 O7 95.11(10)
O2 P1 O1 114.08(15)
O2 P1 O3 113.38(16)
O1 P1 O3 105.93(15)
O2 P1 C1 109.08(16)
O1 P1 C1 106.10(15)
O3 P1 C1 107.84(17)
O4 P2 O6 113.65(15)
O4 P2 O5 111.66(18)
O6 P2 O5 110.80(17)
O4 P2 C7 106.19(17)
O6 P2 C7 111.19(16)
O5 P2 C7 102.72(17)
O8 P3 O9 112.40(18)
O8 P3 O7 112.01(16)
O9 P3 O7 109.88(16)
O8 P3 C13 107.66(19)
O9 P3 C13 107.23(17)
O7 P3 C13 107.40(16)
O12 P4 O10 113.2(7)
O12 P4 O11 108.8(7)
O10 P4 O11 111.6(7)
O12 P4 C19 107.8(4)
O10 P4 C19 113.0(6)
O11 P4 C19 101.9(5)
O11' P4' O12' 111.2(9)
O11' P4' O10' 110.3(10)
O12' P4' O10' 112.0(9)
O11' P4' C19 111.1(8)
O12' P4' C19 110.0(5)
O10' P4' C19 101.9(8)
P1 O1 Cu2 126.98(14)
P1 O1 Cu1 131.21(13)
Cu2 O1 Cu1 95.70(10)
P1 O3 H3 109.5
P2 O4 Cu1 129.94(16)
P2 O5 H5 109.5
P2 O6 Cu2 126.94(15)
P3 O7 Cu1 124.19(14)
P3 O7 Cu2 135.04(15)
Cu1 O7 Cu2 94.89(10)
P4 O10 H10 109.5
P4' O10' H10' 109.5
P4 O11 H11 109.5
P4' O11' H11' 109.5
C36 N1 C30 118.5(3)
C36 N1 Cu1 128.7(3)
C30 N1 Cu1 112.8(3)
C25 N2 C29 117.9(4)
C25 N2 Cu1 128.6(3)
C29 N2 Cu1 113.5(3)
C37 N3 C41 117.9(3)
C37 N3 Cu2 128.7(3)
C41 N3 Cu2 113.4(2)
C48 N4 C42 118.6(3)
C48 N4 Cu2 129.0(3)
C42 N4 Cu2 112.2(2)
C6 C1 C2 117.9(4)
C6 C1 P1 122.3(3)
C2 C1 P1 119.7(3)
C3 C2 C1 121.6(4)
C3 C2 H2 119.2
C1 C2 H2 119.2
C4 C3 C2 119.9(4)
C4 C3 H3A 120.1
C2 C3 H3A 120.1
C5 C4 C3 119.2(4)
C5 C4 H4 120.4
C3 C4 H4 120.4
C4 C5 C6 120.9(4)
C4 C5 H5A 119.5
C6 C5 H5A 119.5
C1 C6 C5 120.4(4)
C1 C6 H6 119.8
C5 C6 H6 119.8
C12 C7 C8 119.4(4)
C12 C7 P2 118.9(3)
C8 C7 P2 121.7(3)
C7 C8 C9 120.7(4)
C7 C8 H8 119.6
C9 C8 H8 119.6
C10 C9 C8 119.5(4)
C10 C9 H9 120.2
C8 C9 H9 120.2
C11 C10 C9 120.2(4)
C11 C10 H10A 119.9
C9 C10 H10A 119.9
C10 C11 C12 120.4(4)
C10 C11 H11A 119.8
C12 C11 H11A 119.8
C7 C12 C11 119.7(4)
C7 C12 H12 120.1
C11 C12 H12 120.1
C14 C13 C18 117.8(4)
C14 C13 P3 121.2(3)
C18 C13 P3 121.0(4)
C13 C14 C15 121.1(5)
C13 C14 H14 119.5
C15 C14 H14 119.5
C16 C15 C14 120.5(6)
C16 C15 H15 119.8
C14 C15 H15 119.8
C17 C16 C15 119.7(5)
C17 C16 H16 120.1
C15 C16 H16 120.1
C16 C17 C18 120.1(6)
C16 C17 H17 120.0
C18 C17 H17 120.0
C13 C18 C17 120.9(5)
C13 C18 H18 119.5
C17 C18 H18 119.5
C24 C19 C20 117.2(5)
C24 C19 P4 115.9(6)
C20 C19 P4 126.7(5)
C24 C19 P4' 131.0(6)
C20 C19 P4' 110.9(6)
C21 C20 C19 121.5(5)
C21 C20 H20 119.3
C19 C20 H20 119.3
C20 C21 C22 119.9(5)
C20 C21 H21 120.1
C22 C21 H21 120.1
C23 C22 C21 120.3(5)
C23 C22 H22 119.8
C21 C22 H22 119.8
C22 C23 C24 119.2(5)
C22 C23 H23 120.4
C24 C23 H23 120.4
C19 C24 C23 122.0(5)
C19 C24 H24 119.0
C23 C24 H24 119.0
N2 C25 C26 121.4(5)
N2 C25 H25 119.3
C26 C25 H25 119.3
C27 C26 C25 120.8(5)
C27 C26 H26 119.6
C25 C26 H26 119.6
C26 C27 C28 119.7(4)
C26 C27 H27 120.2
C28 C27 H27 120.2
C29 C28 C27 116.1(4)
C29 C28 C31 118.5(5)
C27 C28 C31 125.4(4)
N2 C29 C28 124.0(4)
N2 C29 C30 116.1(3)
C28 C29 C30 119.9(4)
N1 C30 C33 122.9(4)
N1 C30 C29 116.4(3)
C33 C30 C29 120.7(4)
C32 C31 C28 121.5(5)
C32 C31 H31 119.2
C28 C31 H31 119.2
C31 C32 C33 122.0(5)
C31 C32 H32 119.0
C33 C32 H32 119.0
C34 C33 C30 117.1(4)
C34 C33 C32 125.5(5)
C30 C33 C32 117.3(5)
C35 C34 C33 119.3(4)
C35 C34 H34 120.3
C33 C34 H34 120.3
C34 C35 C36 120.9(5)
C34 C35 H35 119.5
C36 C35 H35 119.5
N1 C36 C35 121.2(4)
N1 C36 H36 119.4
C35 C36 H36 119.4
N3 C37 C38 122.1(4)
N3 C37 H37 119.0
C38 C37 H37 119.0
C39 C38 C37 119.6(4)
C39 C38 H38 120.2
C37 C38 H38 120.2
C38 C39 C40 119.4(4)
C38 C39 H39 120.3
C40 C39 H39 120.3
C41 C40 C39 117.6(4)
C41 C40 C45 117.9(4)
C39 C40 C45 124.5(4)
N3 C41 C40 123.4(4)
N3 C41 C42 115.7(3)
C40 C41 C42 120.8(3)
N4 C42 C43 122.6(4)
N4 C42 C41 117.2(3)
C43 C42 C41 120.2(4)
C46 C43 C42 117.0(4)
C46 C43 C44 125.6(4)
C42 C43 C44 117.4(4)
C45 C44 C43 121.6(4)
C45 C44 H44 119.2
C43 C44 H44 119.2
C44 C45 C40 121.9(4)
C44 C45 H45 119.0
C40 C45 H45 119.0
C47 C46 C43 120.0(4)
C47 C46 H46 120.0
C43 C46 H46 120.0
C46 C47 C48 119.6(4)
C46 C47 H47 120.2
C48 C47 H47 120.2
N4 C48 C47 122.1(4)
N4 C48 H48 119.0
C47 C48 H48 119.0

loop_
_geom_bond_atom_site_label_1
_geom_bond_atom_site_label_2
_geom_bond_distance
Cu1 O4 1.907(2)
Cu1 O7 1.994(2)
Cu1 N2 1.999(3)
Cu1 N1 2.016(3)
Cu1 O1 2.286(2)
Cu2 O6 1.935(2)
Cu2 O1 1.976(2)
Cu2 N3 2.001(3)
Cu2 N4 2.027(3)
Cu2 O7 2.296(2)
P1 O2 1.495(3)
P1 O1 1.541(2)
P1 O3 1.545(3)
P1 C1 1.795(4)
P2 O4 1.507(3)
P2 O6 1.512(3)
P2 O5 1.552(3)
P2 C7 1.794(4)
P3 O8 1.517(3)
P3 O9 1.519(3)
P3 O7 1.529(3)
P3 C13 1.804(4)
P4 O12 1.494(8)
P4 O10 1.496(10)
P4 O11 1.559(11)
P4 C19 1.814(6)
P4' O11' 1.513(14)
P4' O12' 1.513(11)
P4' O10' 1.540(15)
P4' C19 1.834(8)
O3 H3 0.8200
O5 H5 0.8200
O10 H10 0.8200
O10' H10' 0.8200
O11 H11 0.8200
O11' H11' 0.8200
N1 C36 1.323(5)
N1 C30 1.353(5)
N2 C25 1.326(5)
N2 C29 1.351(5)
N3 C37 1.329(5)
N3 C41 1.362(5)
N4 C48 1.322(5)
N4 C42 1.350(5)
C1 C6 1.382(5)
C1 C2 1.383(5)
C2 C3 1.381(6)
C2 H2 0.9300
C3 C4 1.374(6)
C3 H3A 0.9300
C4 C5 1.373(6)
C4 H4 0.9300
C5 C6 1.384(6)
C5 H5A 0.9300
C6 H6 0.9300
C7 C12 1.381(6)
C7 C8 1.386(5)
C8 C9 1.388(6)
C8 H8 0.9300
C9 C10 1.375(7)
C9 H9 0.9300
C10 C11 1.375(7)
C10 H10A 0.9300
C11 C12 1.393(6)
C11 H11A 0.9300
C12 H12 0.9300
C13 C14 1.378(6)
C13 C18 1.380(6)
C14 C15 1.385(7)
C14 H14 0.9300
C15 C16 1.366(9)
C15 H15 0.9300
C16 C17 1.358(9)
C16 H16 0.9300
C17 C18 1.399(7)
C17 H17 0.9300
C18 H18 0.9300
C19 C24 1.377(7)
C19 C20 1.386(7)
C20 C21 1.372(6)
C20 H20 0.9300
C21 C22 1.373(7)
C21 H21 0.9300
C22 C23 1.363(8)
C22 H22 0.9300
C23 C24 1.385(7)
C23 H23 0.9300
C24 H24 0.9300
C25 C26 1.397(6)
C25 H25 0.9300
C26 C27 1.342(7)
C26 H26 0.9300
C27 C28 1.405(7)
C27 H27 0.9300
C28 C29 1.399(5)
C28 C31 1.428(7)
C29 C30 1.415(6)
C30 C33 1.411(6)
C31 C32 1.329(8)
C31 H31 0.9300
C32 C33 1.432(7)
C32 H32 0.9300
C33 C34 1.382(7)
C34 C35 1.357(7)
C34 H34 0.9300
C35 C36 1.396(6)
C35 H35 0.9300
C36 H36 0.9300
C37 C38 1.403(5)
C37 H37 0.9300
C38 C39 1.373(6)
C38 H38 0.9300
C39 C40 1.395(6)
C39 H39 0.9300
C40 C41 1.390(5)
C40 C45 1.440(6)
C41 C42 1.421(5)
C42 C43 1.410(5)
C43 C46 1.393(6)
C43 C44 1.448(6)
C44 C45 1.322(7)
C44 H44 0.9300
C45 H45 0.9300
C46 C47 1.357(7)
C46 H46 0.9300
C47 C48 1.398(6)
C47 H47 0.9300
C48 H48 0.9300

loop_
_geom_hbond_atom_site_label_D
_geom_hbond_atom_site_label_H
_geom_hbond_atom_site_label_A
_geom_hbond_distance_DH
_geom_hbond_distance_HA
_geom_hbond_distance_DA
_geom_hbond_angle_DHA
_geom_hbond_site_symmetry_A
O3 H3 O12 0.82 1.68 2.490(10) 168.3 2_656
O3 H3 O12' 0.82 1.72 2.371(10) 134.2 2_656
O10 H10 O8 0.82 1.66 2.435(14) 157.7 2_666
O11 H11 O9 0.82 1.85 2.652(15) 164.5 2_666
